data_4350183
loop_
_publ_author_name
'Herrera, Juan-Manuel'
'Pope, Simon J. A.'
'Adams, Harry'
'Faulkner, Stephen'
'Ward, Michael D.'

_publ_section_title
;
 Structural and photophysical properties of coordination networks
 combining [Ru(Bpym)(CN)4]2- or [[Ru(CN)4]2(mu-bpym)]4- anions (bpym =
 2,2'-bipyrimidine) with lanthanide(III) cations: sensitized near-infrared
 luminescence from Yb(III), Nd(III), and Er(III) following
 Ru-to-lanthanide energy transfer.
;
_journal_issue 10
_journal_name_full 'Inorganic chemistry'
_journal_page_first 3895
_journal_page_last 3904
_journal_paper_doi 10.1021/ic0521574
_journal_volume 45
_journal_year 2006
_chemical_formula_sum 'C16 H37 Eu1.5 N12.5 O17 Ru2'
_chemical_formula_weight 1106.66
_space_group_IT_number 41
_space_group_name_Hall 'A 2 -2ab'
_space_group_name_H-M_alt 'A e a 2'
_symmetry_cell_setting orthorhombic
_symmetry_space_group_name_H-M 'A e a 2'
_atom_sites_solution_hydrogens geom
_atom_sites_solution_primary direct
_atom_sites_solution_secondary difmap
_audit_creation_method SHELXL-97
_cell_angle_alpha 90.00
_cell_angle_beta 90.00
_cell_angle_gamma 90.00
_cell_formula_units_Z 8
_cell_length_a 25.160(5)
_cell_length_b 22.200(4)
_cell_length_c 13.623(3)
_cell_measurement_reflns_used 17166
_cell_measurement_temperature 273(2)
_cell_measurement_theta_max 27.48
_cell_measurement_theta_min 2.91
_cell_volume 7609(3)
_computing_cell_refinement 'Bruker XSCANS'
_computing_data_collection 'Bruker XSCANS'
_computing_data_reduction 'Bruker Shelxtl'
_computing_molecular_graphics 'Bruker Shelxtl'
_computing_publication_material 'Bruker Shelxtl'
_computing_structure_refinement 'SHELXL-97 (Sheldrick, 1997)'
_computing_structure_solution 'SHELXS-97 (Sheldrick, 1990)'
_diffrn_ambient_temperature 120(2)
_diffrn_detector_area_resol_mean 9.091
_diffrn_measured_fraction_theta_full 0.997
_diffrn_measured_fraction_theta_max 0.997
_diffrn_measurement_device_type 'Bruker-Nonius 95mm CCD camera on \k-goniostat '
_diffrn_measurement_method '\f & \w scans'
_diffrn_radiation_monochromator '10cm confocal mirrors'
_diffrn_radiation_source 'Bruker-Nonius FR591 rotating anode'
_diffrn_radiation_type MoK\a
_diffrn_radiation_wavelength 0.71073
_diffrn_reflns_av_R_equivalents 0.0450
_diffrn_reflns_av_sigmaI/netI 0.0247
_diffrn_reflns_limit_h_max 32
_diffrn_reflns_limit_h_min -32
_diffrn_reflns_limit_k_max 28
_diffrn_reflns_limit_k_min -28
_diffrn_reflns_limit_l_max 17
_diffrn_reflns_limit_l_min -17
_diffrn_reflns_number 87436
_diffrn_reflns_theta_full 27.51
_diffrn_reflns_theta_max 27.51
_diffrn_reflns_theta_min 2.99
_diffrn_standards_decay_% 0
_diffrn_standards_interval_count 0
_diffrn_standards_interval_time 0
_diffrn_standards_number 0
_exptl_absorpt_coefficient_mu 3.300
_exptl_absorpt_correction_T_max 0.8524
_exptl_absorpt_correction_T_min 0.6203
_exptl_absorpt_correction_type multi-scan
_exptl_absorpt_process_details 'SADABS V2.10 (Sheldrick, G.M., 2003)'
_exptl_crystal_colour Orange
_exptl_crystal_density_diffrn 1.932
_exptl_crystal_density_method 'not measured'
_exptl_crystal_description 'Cut Sheet'
_exptl_crystal_F_000 4312
_exptl_crystal_size_max 0.16
_exptl_crystal_size_mid 0.14
_exptl_crystal_size_min 0.02
_refine_diff_density_max 2.006
_refine_diff_density_min -1.304
_refine_diff_density_rms 0.291
_refine_ls_abs_structure_details 'Flack H D (1983), Acta Cryst. A39, 876-881'
_refine_ls_abs_structure_Flack 0.201(9)
_refine_ls_extinction_method none
_refine_ls_goodness_of_fit_ref 1.108
_refine_ls_hydrogen_treatment constr
_refine_ls_matrix_type full
_refine_ls_number_parameters 446
_refine_ls_number_reflns 8708
_refine_ls_number_restraints 8
_refine_ls_restrained_S_all 1.123
_refine_ls_R_factor_all 0.0328
_refine_ls_R_factor_gt 0.0305
_refine_ls_shift/su_max 0.003
_refine_ls_shift/su_mean 0.000
_refine_ls_structure_factor_coef Fsqd
_refine_ls_weighting_details 'calc w=1/[\s^2^(Fo^2^)+(0.0516P)^2^+40.0136P] where P=(Fo^2^+2Fc^2^)/3'
_refine_ls_weighting_scheme calc
_refine_ls_wR_factor_gt 0.0848
_refine_ls_wR_factor_ref 0.0868
_reflns_number_gt 8391
_reflns_number_total 8708
_reflns_threshold_expression >2sigma(I)
_cod_data_source_file ic0521574si20051219_111610.cif
_cod_data_source_block jm1ab(Ru2Eu)
_cod_depositor_comments
;
The following automatic conversions were performed:

data item '_refine_ls_hydrogen_treatment' value 'CONSTR' was changed
to 'constr' in accordance with the
/home/saulius/struct/COD-crude-data/automatic-downloads/DataCite-retrospective/ACS/depositions/lib/dictionaries/cif_core.dic
dictionary named 'cif_core.dic' version 2.4.2 last updated on
2011-04-26.

data item '_symmetry_cell_setting' value 'Orthorhombic' was changed
to 'orthorhombic' in accordance with the
/home/saulius/struct/COD-crude-data/automatic-downloads/DataCite-retrospective/ACS/depositions/lib/dictionaries/cif_core.dic
dictionary named 'cif_core.dic' version 2.4.2 last updated on
2011-04-26.

Automatic conversion script
Id: cif_fix_values 6909 2019-04-08 15:41:33Z antanas 
;
_cod_original_sg_symbol_H-M Aba2
_cod_original_formula_sum 'C16 H37 Eu1.50 N12.50 O17 Ru2'
_cod_database_code 4350183

loop_
_symmetry_equiv_pos_as_xyz
'x, y, z'
'-x, -y, z'
'x+1/2, -y+1/2, z'
'-x+1/2, y+1/2, z'
'x, y+1/2, z+1/2'
'-x, -y+1/2, z+1/2'
'x+1/2, -y+1, z+1/2'
'-x+1/2, y+1, z+1/2'

loop_
_atom_site_label
_atom_site_type_symbol
_atom_site_fract_x
_atom_site_fract_y
_atom_site_fract_z
_atom_site_U_iso_or_equiv
_atom_site_adp_type
_atom_site_occupancy
_atom_site_symmetry_multiplicity
_atom_site_calc_flag
_atom_site_refinement_flags
_atom_site_disorder_assembly
_atom_site_disorder_group
Eu1 Eu 1.033046(10) 0.328552(10) -0.01743(2) 0.01697(7) Uani 1 1 d . . .
Eu2 Eu 1.0000 0.5000 0.48389(3) 0.01340(7) Uani 1 2 d S . .
Ru3 Ru 0.648849(15) 0.301408(17) 0.25917(3) 0.01312(8) Uani 1 1 d . A .
Ru4 Ru 0.870548(15) 0.348846(18) 0.26090(3) 0.01514(9) Uani 1 1 d . A .
C11 C 0.7578(2) 0.3381(2) 0.3119(4) 0.0147(10) Uani 1 1 d . A .
C13 C 0.7968(2) 0.3905(3) 0.4355(4) 0.0213(11) Uani 1 1 d . A .
H13 H 0.8268 0.4063 0.4661 0.026 Uiso 1 1 calc R . .
C14 C 0.7478(2) 0.3986(2) 0.4780(5) 0.0232(11) Uani 1 1 d . . .
H14 H 0.7444 0.4198 0.5365 0.028 Uiso 1 1 calc R . .
C15 C 0.7037(2) 0.3746(3) 0.4324(4) 0.0202(11) Uani 1 1 d . A .
H15 H 0.6703 0.3801 0.4603 0.024 Uiso 1 1 calc R . .
C21 C 0.7635(2) 0.3043(2) 0.2192(4) 0.0137(10) Uani 1 1 d . A .
C23 C 0.8169(2) 0.2682(3) 0.0979(4) 0.0208(11) Uani 1 1 d . A .
H23 H 0.8504 0.2632 0.0703 0.025 Uiso 1 1 calc R . .
C24 C 0.7735(2) 0.2427(3) 0.0523(4) 0.0232(12) Uani 1 1 d . . .
H24 H 0.7774 0.2207 -0.0054 0.028 Uiso 1 1 calc R . .
C25 C 0.7238(2) 0.2507(3) 0.0949(4) 0.0211(12) Uani 1 1 d . A .
H25 H 0.6939 0.2344 0.0648 0.025 Uiso 1 1 calc R . .
C31 C 0.6553(2) 0.2206(3) 0.3320(4) 0.0227(12) Uani 1 1 d . . .
C33 C 0.6020(2) 0.2602(3) 0.1649(4) 0.0169(11) Uani 1 1 d . . .
C35 C 0.5864(3) 0.3227(3) 0.3412(4) 0.0219(12) Uani 1 1 d . . .
C37 C 0.6411(2) 0.3804(3) 0.1863(4) 0.0170(10) Uani 1 1 d . . .
C41 C 0.8963(3) 0.2738(3) 0.3296(6) 0.0301(15) Uani 1 1 d . . .
C43 C 0.9300(2) 0.3363(3) 0.1682(5) 0.0233(12) Uani 1 1 d . . .
C45 C 0.9166(2) 0.3970(2) 0.3486(4) 0.0176(10) Uani 1 1 d . . .
C47 C 0.8490(3) 0.4246(3) 0.1858(5) 0.0260(13) Uani 1 1 d . . .
N12 N 0.80229(19) 0.3603(2) 0.3505(3) 0.0172(9) Uani 1 1 d . . .
N16 N 0.70818(18) 0.3430(2) 0.3475(3) 0.0152(9) Uani 1 1 d . . .
N22 N 0.81222(18) 0.29970(19) 0.1804(3) 0.0146(9) Uani 1 1 d . . .
N26 N 0.71834(17) 0.2819(2) 0.1797(3) 0.0140(8) Uani 1 1 d . . .
N32 N 0.6585(3) 0.1756(3) 0.3709(5) 0.0372(14) Uani 1 1 d . . .
N34 N 1.0764(2) 0.2678(3) 0.1092(4) 0.0256(11) Uani 1 1 d . . .
N36 N 0.5497(3) 0.3337(3) 0.3884(5) 0.0389(15) Uani 1 1 d . . .
N38 N 0.6363(2) 0.4262(2) 0.1451(4) 0.0316(13) Uani 1 1 d . . .
N42 N 0.9139(3) 0.2310(3) 0.3663(7) 0.056(2) Uani 1 1 d . . .
N44 N 0.9650(2) 0.3288(3) 0.1166(6) 0.0366(16) Uani 1 1 d . A .
N46 N 0.9421(2) 0.4255(2) 0.4014(4) 0.0263(11) Uani 1 1 d . A .
N48 N 0.8370(3) 0.4675(3) 0.1449(5) 0.0479(18) Uani 1 1 d . A .
O11 O 0.99697(16) 0.22510(18) -0.0205(4) 0.0288(9) Uani 1 1 d . A .
O12 O 1.0011(4) 0.4317(4) 0.0090(6) 0.025(2) Uiso 0.466(12) 1 d PU A 1
O12' O 1.0469(4) 0.4184(4) 0.0755(7) 0.031(2) Uiso 0.534(12) 1 d PU A 2
O13 O 1.0508(2) 0.3964(3) -0.1540(4) 0.0536(16) Uani 1 1 d . A .
O14 O 0.1237(4) 0.3656(5) -0.0053(9) 0.166(7) Uani 1 1 d . . .
O21 O 0.9837(2) 0.4222(2) 0.6093(4) 0.0334(11) Uani 1 1 d . . .
O22 O 1.08296(18) 0.47872(19) 0.5638(4) 0.0294(10) Uani 1 1 d . . .
O23 O 1.0515(2) 0.4459(2) 0.3637(4) 0.0361(12) Uani 1 1 d . . .
O1W O 0.96556(18) 0.6700(2) 0.3071(4) 0.0222(12) Uiso 0.946(11) 1 d PU B 1
O1W' O 0.990(3) 0.673(3) 0.264(7) 0.022(3) Uiso 0.054(11) 1 d PU B 2
O2W O 0.9705(4) 0.4915(4) 0.1626(7) 0.026(2) Uani 0.50 1 d P . .
O3W O 0.9487(2) 0.6708(2) 0.6520(4) 0.0361(11) Uani 1 1 d . . .
O4W O 0.8624(2) 0.6255(2) 0.5575(4) 0.0359(11) Uani 1 1 d . . .
O5W O 0.0357(5) 0.5129(5) 0.8076(10) 0.119(4) Uani 1 1 d . . .
O6W O 0.2918(3) 0.3187(3) 0.3496(7) 0.069(2) Uani 1 1 d . . .
O7W O 0.8370(7) 0.5368(7) 0.3742(14) 0.048(3) Uiso 0.394(16) 1 d PU C 1
O7W' O 0.8425(4) 0.5474(5) 0.3221(9) 0.045(2) Uiso 0.606(16) 1 d PU C 2
O8W O 0.1272(5) 0.4947(5) 0.9359(9) 0.036(2) Uiso 0.451(10) 1 d PU D 1
O8W' O 0.0977(3) 0.5168(4) 0.9902(8) 0.0343(18) Uiso 0.549(10) 1 d PU D 2
O9W O 0.2040(6) 0.4988(6) 0.7823(10) 0.062(4) Uiso 0.519(16) 1 d P E 1
O9W' O 0.1402(4) 0.4795(5) 0.8127(8) 0.036(3) Uiso 0.481(16) 1 d P E 2
N51 N 1.2377(8) 0.3970(14) 0.1189(14) 0.132(11) Uiso 0.50 1 d PD . .
O52 O 1.1866(7) 0.3852(8) 0.1442(12) 0.077(4) Uiso 0.50 1 d PD . .
O53 O 1.2388(6) 0.4036(7) 0.0168(11) 0.071(4) Uiso 0.50 1 d PD . .
O54 O 1.2827(3) 0.3895(4) 0.1900(6) 0.0260(18) Uiso 0.50 1 d PD . .

loop_
_atom_site_aniso_label
_atom_site_aniso_U_11
_atom_site_aniso_U_22
_atom_site_aniso_U_33
_atom_site_aniso_U_23
_atom_site_aniso_U_13
_atom_site_aniso_U_12
Eu1 0.01882(12) 0.01494(11) 0.01715(12) -0.00005(12) -0.00629(12) 0.00136(8)
Eu2 0.01201(15) 0.01373(14) 0.01446(15) 0.000 0.000 -0.00231(11)
Ru3 0.01212(17) 0.01611(18) 0.01111(16) 0.00003(16) -0.00091(17) -0.00272(13)
Ru4 0.01037(17) 0.01357(18) 0.0215(2) -0.00194(18) -0.00378(18) 0.00099(13)
C11 0.009(2) 0.016(2) 0.019(3) 0.0029(19) -0.0059(19) 0.0006(19)
C13 0.019(3) 0.024(3) 0.021(3) -0.003(2) -0.005(2) -0.001(2)
C14 0.024(2) 0.028(3) 0.018(2) -0.007(3) -0.003(3) -0.005(2)
C15 0.020(3) 0.025(3) 0.016(3) -0.004(2) 0.001(2) -0.003(2)
C21 0.013(2) 0.011(2) 0.017(2) -0.0006(18) -0.003(2) -0.0010(17)
C23 0.021(3) 0.020(3) 0.022(3) -0.001(2) -0.001(2) 0.003(2)
C24 0.022(3) 0.024(3) 0.023(3) -0.007(2) 0.005(2) -0.003(2)
C25 0.013(2) 0.023(3) 0.027(3) -0.015(2) -0.004(2) 0.001(2)
C31 0.025(3) 0.027(3) 0.016(3) -0.001(2) -0.006(2) -0.007(2)
C33 0.011(2) 0.022(3) 0.017(2) 0.003(2) -0.001(2) 0.001(2)
C35 0.026(3) 0.023(3) 0.016(3) -0.003(2) 0.005(2) -0.011(2)
C37 0.013(2) 0.026(3) 0.013(2) 0.001(2) 0.0016(19) 0.001(2)
C41 0.020(3) 0.019(3) 0.051(4) 0.002(3) -0.018(3) -0.002(2)
C43 0.016(3) 0.023(3) 0.030(3) -0.006(2) -0.004(2) 0.000(2)
C45 0.015(2) 0.017(2) 0.021(3) -0.001(2) -0.002(2) 0.002(2)
C47 0.030(3) 0.020(3) 0.028(3) 0.000(2) -0.008(2) 0.001(2)
N12 0.018(2) 0.018(2) 0.015(2) -0.0028(17) -0.0026(18) -0.0011(18)
N16 0.016(2) 0.017(2) 0.012(2) -0.0007(17) -0.0006(16) -0.0054(17)
N22 0.013(2) 0.0108(19) 0.020(2) -0.0025(16) -0.0051(17) 0.0006(16)
N26 0.0096(19) 0.015(2) 0.017(2) -0.0028(16) 0.0014(16) 0.0001(16)
N32 0.057(4) 0.025(3) 0.030(3) 0.006(2) -0.009(3) -0.012(3)
N34 0.015(2) 0.042(3) 0.020(2) 0.007(2) 0.000(2) 0.004(2)
N36 0.038(4) 0.044(4) 0.035(3) -0.012(3) 0.018(3) -0.017(3)
N38 0.039(3) 0.022(3) 0.033(3) 0.009(2) -0.007(2) 0.004(2)
N42 0.038(4) 0.018(3) 0.111(7) 0.000(4) -0.048(4) 0.000(3)
N44 0.011(3) 0.051(4) 0.048(4) -0.020(3) -0.001(2) 0.003(2)
N46 0.014(2) 0.030(3) 0.034(3) -0.004(2) 0.001(2) -0.005(2)
N48 0.059(4) 0.030(3) 0.055(4) 0.006(3) -0.034(4) 0.008(3)
O11 0.029(2) 0.032(2) 0.025(2) 0.003(2) -0.004(2) -0.0066(16)
O13 0.045(3) 0.088(5) 0.028(3) 0.025(3) -0.004(2) -0.009(3)
O14 0.159(9) 0.157(9) 0.183(11) 0.140(9) -0.150(9) -0.138(8)
O21 0.031(2) 0.034(3) 0.035(3) 0.015(2) -0.007(2) -0.003(2)
O22 0.026(2) 0.020(2) 0.042(3) -0.0033(18) -0.011(2) 0.0006(17)
O23 0.032(3) 0.026(2) 0.050(3) -0.020(2) 0.016(2) -0.0101(19)
O2W 0.040(6) 0.018(4) 0.018(4) -0.002(3) 0.013(4) 0.002(4)
O3W 0.047(3) 0.034(3) 0.027(3) -0.006(2) 0.002(2) 0.008(2)
O4W 0.041(3) 0.033(3) 0.034(3) 0.003(2) -0.001(2) 0.013(2)
O5W 0.112(10) 0.090(8) 0.154(11) 0.009(7) 0.030(8) 0.013(6)
O6W 0.043(4) 0.065(4) 0.101(6) -0.006(4) 0.030(4) -0.001(3)

loop_
_atom_type_symbol
_atom_type_description
_atom_type_scat_dispersion_real
_atom_type_scat_dispersion_imag
_atom_type_scat_source
C C 0.0033 0.0016 'International Tables Vol C Tables 4.2.6.8 and 6.1.1.4'
H H 0.0000 0.0000 'International Tables Vol C Tables 4.2.6.8 and 6.1.1.4'
N N 0.0061 0.0033 'International Tables Vol C Tables 4.2.6.8 and 6.1.1.4'
O O 0.0106 0.0060 'International Tables Vol C Tables 4.2.6.8 and 6.1.1.4'
Ru Ru -1.2594 0.8363 'International Tables Vol C Tables 4.2.6.8 and 6.1.1.4'
Eu Eu -0.1578 3.6682 'International Tables Vol C Tables 4.2.6.8 and 6.1.1.4'

loop_
_geom_angle_atom_site_label_1
_geom_angle_atom_site_label_2
_geom_angle_atom_site_label_3
_geom_angle
_geom_angle_site_symmetry_1
_geom_angle_site_symmetry_3
O12' Eu1 O14 62.9(5) . 1_655
O12' Eu1 O13 82.0(3) . .
O14 Eu1 O13 70.8(2) 1_655 .
O12' Eu1 N34 91.3(3) . .
O14 Eu1 N34 73.8(2) 1_655 .
O13 Eu1 N34 142.97(19) . .
O12' Eu1 N36 111.3(3) . 8_644
O14 Eu1 N36 144.9(3) 1_655 8_644
O13 Eu1 N36 74.2(2) . 8_644
N34 Eu1 N36 140.7(2) . 8_644
O12' Eu1 O12 35.9(3) . .
O14 Eu1 O12 89.0(4) 1_655 .
O13 Eu1 O12 66.1(3) . .
N34 Eu1 O12 123.9(3) . .
N36 Eu1 O12 75.8(3) 8_644 .
O12' Eu1 N42 135.4(3) . 6_754
O14 Eu1 N42 73.5(4) 1_655 6_754
O13 Eu1 N42 75.0(3) . 6_754
N34 Eu1 N42 85.2(2) . 6_754
N36 Eu1 N42 98.6(3) 8_644 6_754
O12 Eu1 N42 140.8(3) . 6_754
O12' Eu1 O11 147.1(3) . .
O14 Eu1 O11 131.4(3) 1_655 .
O13 Eu1 O11 129.0(2) . .
N34 Eu1 O11 70.32(18) . .
N36 Eu1 O11 73.83(19) 8_644 .
O12 Eu1 O11 138.6(2) . .
N42 Eu1 O11 71.82(18) 6_754 .
O12' Eu1 N44 73.2(3) . .
O14 Eu1 N44 126.2(4) 1_655 .
O13 Eu1 N44 132.9(2) . .
N34 Eu1 N44 78.0(2) . .
N36 Eu1 N44 78.5(2) 8_644 .
O12 Eu1 N44 70.5(3) . .
N42 Eu1 N44 147.5(2) 6_754 .
O11 Eu1 N44 76.33(19) . .
O22 Eu2 O22 126.1(2) . 2_765
O22 Eu2 O23 150.94(16) . 2_765
O22 Eu2 O23 75.07(18) 2_765 2_765
O22 Eu2 O23 75.07(18) . .
O22 Eu2 O23 150.95(16) 2_765 .
O23 Eu2 O23 94.4(3) 2_765 .
O22 Eu2 O21 71.25(16) . 2_765
O22 Eu2 O21 72.10(16) 2_765 2_765
O23 Eu2 O21 102.21(18) 2_765 2_765
O23 Eu2 O21 136.95(16) . 2_765
O22 Eu2 O21 72.10(16) . .
O22 Eu2 O21 71.25(16) 2_765 .
O23 Eu2 O21 136.96(16) 2_765 .
O23 Eu2 O21 102.21(18) . .
O21 Eu2 O21 92.2(2) 2_765 .
O22 Eu2 N46 79.97(17) . 2_765
O22 Eu2 N46 125.90(16) 2_765 2_765
O23 Eu2 N46 71.02(17) 2_765 2_765
O23 Eu2 N46 72.98(18) . 2_765
O21 Eu2 N46 75.41(18) 2_765 2_765
O21 Eu2 N46 151.88(17) . 2_765
O22 Eu2 N46 125.90(16) . .
O22 Eu2 N46 79.97(17) 2_765 .
O23 Eu2 N46 72.98(18) 2_765 .
O23 Eu2 N46 71.03(16) . .
O21 Eu2 N46 151.88(17) 2_765 .
O21 Eu2 N46 75.41(18) . .
N46 Eu2 N46 125.9(3) 2_765 .
C33 Ru3 C35 90.3(2) . .
C33 Ru3 C37 91.4(2) . .
C35 Ru3 C37 89.6(2) . .
C33 Ru3 C31 87.5(2) . .
C35 Ru3 C31 89.9(3) . .
C37 Ru3 C31 178.9(2) . .
C33 Ru3 N26 93.8(2) . .
C35 Ru3 N26 175.9(2) . .
C37 Ru3 N26 90.3(2) . .
C31 Ru3 N26 90.2(2) . .
C33 Ru3 N16 172.1(2) . .
C35 Ru3 N16 97.7(2) . .
C37 Ru3 N16 88.2(2) . .
C31 Ru3 N16 92.9(2) . .
N26 Ru3 N16 78.28(18) . .
C45 Ru4 C43 91.1(2) . .
C45 Ru4 C41 88.7(2) . .
C43 Ru4 C41 86.4(3) . .
C45 Ru4 C47 90.8(2) . .
C43 Ru4 C47 89.8(3) . .
C41 Ru4 C47 176.1(3) . .
C45 Ru4 N12 93.6(2) . .
C43 Ru4 N12 175.1(2) . .
C41 Ru4 N12 95.3(3) . .
C47 Ru4 N12 88.5(2) . .
C45 Ru4 N22 172.0(2) . .
C43 Ru4 N22 96.9(2) . .
C41 Ru4 N22 92.1(2) . .
C47 Ru4 N22 88.9(2) . .
N12 Ru4 N22 78.49(18) . .
N12 C11 N16 127.5(5) . .
N12 C11 C21 116.4(5) . .
N16 C11 C21 116.2(4) . .
N12 C13 C14 121.2(5) . .
N12 C13 H13 119.4 . .
C14 C13 H13 119.4 . .
C13 C14 C15 118.9(5) . .
C13 C14 H14 120.5 . .
C15 C14 H14 120.5 . .
N16 C15 C14 121.1(5) . .
N16 C15 H15 119.5 . .
C14 C15 H15 119.5 . .
N22 C21 N26 125.8(5) . .
N22 C21 C11 117.8(4) . .
N26 C21 C11 116.4(4) . .
N22 C23 C24 121.8(5) . .
N22 C23 H23 119.1 . .
C24 C23 H23 119.1 . .
C23 C24 C25 118.1(5) . .
C23 C24 H24 120.9 . .
C25 C24 H24 120.9 . .
N26 C25 C24 120.9(5) . .
N26 C25 H25 119.6 . .
C24 C25 H25 119.6 . .
N32 C31 Ru3 178.9(6) . .
N34 C33 Ru3 175.3(5) 3_455 .
N36 C35 Ru3 178.3(6) . .
N38 C37 Ru3 179.2(6) . .
N42 C41 Ru4 176.1(8) . .
N44 C43 Ru4 178.4(6) . .
N46 C45 Ru4 177.9(5) . .
N48 C47 Ru4 179.1(6) . .
C11 N12 C13 116.0(5) . .
C11 N12 Ru4 114.1(4) . .
C13 N12 Ru4 129.6(4) . .
C11 N16 C15 115.3(5) . .
C11 N16 Ru3 114.4(4) . .
C15 N16 Ru3 130.3(4) . .
C23 N22 C21 117.1(5) . .
C23 N22 Ru4 130.0(4) . .
C21 N22 Ru4 112.8(3) . .
C21 N26 C25 116.3(4) . .
C21 N26 Ru3 114.8(3) . .
C25 N26 Ru3 129.0(4) . .
C33 N34 Eu1 173.0(5) 3 .
C35 N36 Eu1 164.8(5) . 8_645
C41 N42 Eu1 157.6(6) . 6_755
C43 N44 Eu1 168.4(6) . .
C45 N46 Eu2 168.0(5) . .
O52 N51 O53 106.9(16) . .
O52 N51 O54 122.0(16) . .
O53 N51 O54 129.7(17) . .

loop_
_geom_bond_atom_site_label_1
_geom_bond_atom_site_label_2
_geom_bond_distance
_geom_bond_site_symmetry_2
Eu1 O12' 2.389(9) .
Eu1 O14 2.430(8) 1_655
Eu1 O13 2.435(6) .
Eu1 N34 2.446(5) .
Eu1 N36 2.448(6) 8_644
Eu1 O12 2.453(9) .
Eu1 N42 2.458(7) 6_754
Eu1 O11 2.470(4) .
Eu1 N44 2.502(7) .
Eu2 O22 2.401(4) .
Eu2 O22 2.401(4) 2_765
Eu2 O23 2.409(5) 2_765
Eu2 O23 2.410(5) .
Eu2 O21 2.464(5) 2_765
Eu2 O21 2.464(5) .
Eu2 N46 2.473(5) 2_765
Eu2 N46 2.473(5) .
Ru3 C33 1.969(6) .
Ru3 C35 1.985(6) .
Ru3 C37 2.025(6) .
Ru3 C31 2.056(6) .
Ru3 N26 2.101(4) .
Ru3 N16 2.128(4) .
Ru4 C45 1.978(5) .
Ru4 C43 1.978(6) .
Ru4 C41 2.017(6) .
Ru4 C47 2.041(6) .
Ru4 N12 2.123(5) .
Ru4 N22 2.132(4) .
C11 N12 1.332(7) .
C11 N16 1.343(7) .
C11 C21 1.476(7) .
C13 N12 1.345(7) .
C13 C14 1.375(8) .
C13 H13 0.9300 .
C14 C15 1.379(8) .
C14 H14 0.9300 .
C15 N16 1.357(7) .
C15 H15 0.9300 .
C21 N22 1.339(7) .
C21 N26 1.352(6) .
C23 N22 1.329(7) .
C23 C24 1.379(8) .
C23 H23 0.9300 .
C24 C25 1.392(8) .
C24 H24 0.9300 .
C25 N26 1.354(7) .
C25 H25 0.9300 .
C31 N32 1.133(9) .
C33 N34 1.174(8) 3_455
C35 N36 1.152(9) .
C37 N38 1.168(8) .
C41 N42 1.161(9) .
C43 N44 1.139(9) .
C45 N46 1.154(8) .
C47 N48 1.144(9) .
N34 C33 1.174(8) 3
N36 Eu1 2.448(6) 8_645
N42 Eu1 2.458(7) 6_755
O14 Eu1 2.430(8) 1_455
O2W O2W 1.53(2) 2_765
N51 O52 1.356(17) .
N51 O53 1.399(17) .
N51 O54 1.500(16) .

loop_
_geom_torsion_atom_site_label_1
_geom_torsion_atom_site_label_2
_geom_torsion_atom_site_label_3
_geom_torsion_atom_site_label_4
_geom_torsion
_geom_torsion_site_symmetry_1
_geom_torsion_site_symmetry_4
N12 C13 C14 C15 0.5(9) . .
C13 C14 C15 N16 0.6(9) . .
N12 C11 C21 N22 -1.3(7) . .
N16 C11 C21 N22 178.5(5) . .
N12 C11 C21 N26 -179.8(5) . .
N16 C11 C21 N26 0.0(7) . .
N22 C23 C24 C25 0.1(9) . .
C23 C24 C25 N26 -1.0(9) . .
C33 Ru3 C31 N32 12(40) . .
C35 Ru3 C31 N32 102(40) . .
C37 Ru3 C31 N32 35(47) . .
N26 Ru3 C31 N32 -82(40) . .
N16 Ru3 C31 N32 -160(40) . .
C35 Ru3 C33 N34 -128(6) . 3_455
C37 Ru3 C33 N34 143(6) . 3_455
C31 Ru3 C33 N34 -38(6) . 3_455
N26 Ru3 C33 N34 52(6) . 3_455
N16 Ru3 C33 N34 55(7) . 3_455
C33 Ru3 C35 N36 42(23) . .
C37 Ru3 C35 N36 133(23) . .
C31 Ru3 C35 N36 -46(23) . .
N26 Ru3 C35 N36 -137(22) . .
N16 Ru3 C35 N36 -139(23) . .
C33 Ru3 C37 N38 107(49) . .
C35 Ru3 C37 N38 16(49) . .
C31 Ru3 C37 N38 84(52) . .
N26 Ru3 C37 N38 -160(49) . .
N16 Ru3 C37 N38 -81(49) . .
C45 Ru4 C41 N42 -74(10) . .
C43 Ru4 C41 N42 17(10) . .
C47 Ru4 C41 N42 8(13) . .
N12 Ru4 C41 N42 -167(10) . .
N22 Ru4 C41 N42 114(10) . .
C45 Ru4 C43 N44 43(22) . .
C41 Ru4 C43 N44 -46(22) . .
C47 Ru4 C43 N44 133(22) . .
N12 Ru4 C43 N44 -156(20) . .
N22 Ru4 C43 N44 -138(22) . .
C43 Ru4 C45 N46 171(100) . .
C41 Ru4 C45 N46 -103(15) . .
C47 Ru4 C45 N46 81(15) . .
N12 Ru4 C45 N46 -8(15) . .
N22 Ru4 C45 N46 -7(16) . .
C45 Ru4 C47 N48 -34(42) . .
C43 Ru4 C47 N48 -125(42) . .
C41 Ru4 C47 N48 -116(41) . .
N12 Ru4 C47 N48 60(42) . .
N22 Ru4 C47 N48 138(42) . .
N16 C11 N12 C13 0.8(8) . .
C21 C11 N12 C13 -179.4(5) . .
N16 C11 N12 Ru4 -174.0(4) . .
C21 C11 N12 Ru4 5.7(6) . .
C14 C13 N12 C11 -1.2(8) . .
C14 C13 N12 Ru4 172.8(4) . .
C45 Ru4 N12 C11 174.0(4) . .
C43 Ru4 N12 C11 13(3) . .
C41 Ru4 N12 C11 -97.0(4) . .
C47 Ru4 N12 C11 83.3(4) . .
N22 Ru4 N12 C11 -5.8(4) . .
C45 Ru4 N12 C13 0.0(5) . .
C43 Ru4 N12 C13 -161(2) . .
C41 Ru4 N12 C13 89.0(5) . .
C47 Ru4 N12 C13 -90.7(5) . .
N22 Ru4 N12 C13 -179.9(5) . .
N12 C11 N16 C15 0.2(8) . .
C21 C11 N16 C15 -179.6(5) . .
N12 C11 N16 Ru3 178.9(4) . .
C21 C11 N16 Ru3 -0.8(6) . .
C14 C15 N16 C11 -0.9(8) . .
C14 C15 N16 Ru3 -179.4(4) . .
C33 Ru3 N16 C11 -2.5(17) . .
C35 Ru3 N16 C11 -179.2(4) . .
C37 Ru3 N16 C11 -89.8(4) . .
C31 Ru3 N16 C11 90.5(4) . .
N26 Ru3 N16 C11 1.0(4) . .
C33 Ru3 N16 C15 176.1(13) . .
C35 Ru3 N16 C15 -0.6(5) . .
C37 Ru3 N16 C15 88.8(5) . .
C31 Ru3 N16 C15 -90.9(5) . .
N26 Ru3 N16 C15 179.5(5) . .
C24 C23 N22 C21 1.8(8) . .
C24 C23 N22 Ru4 -175.2(4) . .
N26 C21 N22 C23 -2.9(8) . .
C11 C21 N22 C23 178.7(5) . .
N26 C21 N22 Ru4 174.6(4) . .
C11 C21 N22 Ru4 -3.7(6) . .
C45 Ru4 N22 C23 -179(26) . .
C43 Ru4 N22 C23 3.7(5) . .
C41 Ru4 N22 C23 -82.9(5) . .
C47 Ru4 N22 C23 93.4(5) . .
N12 Ru4 N22 C23 -177.8(5) . .
C45 Ru4 N22 C21 4.0(16) . .
C43 Ru4 N22 C21 -173.4(4) . .
C41 Ru4 N22 C21 100.0(4) . .
C47 Ru4 N22 C21 -83.7(4) . .
N12 Ru4 N22 C21 5.0(4) . .
N22 C21 N26 C25 2.0(8) . .
C11 C21 N26 C25 -179.7(5) . .
N22 C21 N26 Ru3 -177.5(4) . .
C11 C21 N26 Ru3 0.9(6) . .
C24 C25 N26 C21 0.1(8) . .
C24 C25 N26 Ru3 179.5(4) . .
C33 Ru3 N26 C21 178.6(4) . .
C35 Ru3 N26 C21 -3(3) . .
C37 Ru3 N26 C21 87.1(4) . .
C31 Ru3 N26 C21 -93.9(4) . .
N16 Ru3 N26 C21 -1.0(4) . .
C33 Ru3 N26 C25 -0.8(5) . .
C35 Ru3 N26 C25 178(25) . .
C37 Ru3 N26 C25 -92.3(5) . .
C31 Ru3 N26 C25 86.7(5) . .
N16 Ru3 N26 C25 179.6(5) . .
O12' Eu1 N34 C33 -90(4) . 3
O14 Eu1 N34 C33 -28(4) 1_655 3
O13 Eu1 N34 C33 -11(5) . 3
N36 Eu1 N34 C33 144(4) 8_644 3
O12 Eu1 N34 C33 -106(4) . 3
N42 Eu1 N34 C33 46(4) 6_754 3
O11 Eu1 N34 C33 118(4) . 3
N44 Eu1 N34 C33 -162(4) . 3
Ru3 C35 N36 Eu1 7(25) . 8_645
Ru4 C41 N42 Eu1 79(11) . 6_755
Ru4 C43 N44 Eu1 -145(20) . .
O12' Eu1 N44 C43 74(3) . .
O14 Eu1 N44 C43 110(3) 1_655 .
O13 Eu1 N44 C43 13(3) . .
N34 Eu1 N44 C43 169(3) . .
N36 Eu1 N44 C43 -42(3) 8_644 .
O12 Eu1 N44 C43 36(3) . .
N42 Eu1 N44 C43 -130(3) 6_754 .
O11 Eu1 N44 C43 -118(3) . .
Ru4 C45 N46 Eu2 -114(14) . .
O22 Eu2 N46 C45 -120(2) . .
O22 Eu2 N46 C45 112(2) 2_765 .
O23 Eu2 N46 C45 35(2) 2_765 .
O23 Eu2 N46 C45 -66(2) . .
O21 Eu2 N46 C45 119(2) 2_765 .
O21 Eu2 N46 C45 -175(2) . .
N46 Eu2 N46 C45 -15(2) 2_765 .
